data_7119143
loop_
_publ_author_name
'Erchang Shang'
'Junzhi Zhang'
'Jinyi Bai'
'Zhan Wang'
'Xiang Li'
'Bing Zhu'
'Xiaoguang Lei'

_publ_section_title
;
 Syntheses of [1,2,4]triazolo[1,5-a]benzazoles enabled by the
 transition-metal-free oxidative N-N bond formation
;
_journal_name_full Chem.Commun.
_journal_page_first 7028
_journal_volume 52
_journal_year 2016
_chemical_formula_moiety 'C14 H9 N3 O'
_chemical_formula_sum 'C14 H9 N3 O'
_chemical_formula_weight 235.24
_chemical_name_systematic 4i
_space_group_crystal_system orthorhombic
_space_group_IT_number 29
_space_group_name_Hall 'P 2c -2ac'
_space_group_name_H-M_alt 'P c a 21'
_symmetry_space_group_name_Hall 'P 2c -2ac'
_symmetry_space_group_name_H-M 'P c a 21'
_atom_sites_solution_hydrogens geom
_atom_sites_solution_primary iterative
_audit_creation_date 2015-06-21
_audit_creation_method
;
Olex2 1.2
(compiled 2014.11.28 svn.r3106 for OlexSys, GUI svn.r4998)
;
_audit_update_record
;
2015-12-09 deposited with the CCDC.
2016-05-03 downloaded from the CCDC.
;
_cell_angle_alpha 90
_cell_angle_beta 90
_cell_angle_gamma 90
_cell_formula_units_Z 4
_cell_length_a 21.401(2)
_cell_length_b 4.7059(5)
_cell_length_c 10.6453(10)
_cell_measurement_reflns_used 936
_cell_measurement_temperature 179.99(10)
_cell_measurement_theta_max 26.5310
_cell_measurement_theta_min 4.2310
_cell_volume 1072.10(18)
_computing_cell_refinement
;
CrysAlisPro, Agilent Technologies,
Version 1.171.36.32 (release 02-08-2013 CrysAlis171 .NET)
(compiled Aug  2 2013,16:46:58)
;
_computing_data_collection
;
CrysAlisPro, Agilent Technologies,
Version 1.171.36.32 (release 02-08-2013 CrysAlis171 .NET)
(compiled Aug  2 2013,16:46:58)
;
_computing_data_reduction
;
CrysAlisPro, Agilent Technologies,
Version 1.171.36.32 (release 02-08-2013 CrysAlis171 .NET)
(compiled Aug  2 2013,16:46:58)
;
_computing_molecular_graphics 'Olex2 (Dolomanov et al., 2009)'
_computing_publication_material 'Olex2 (Dolomanov et al., 2009)'
_computing_structure_refinement 'ShelXL (Sheldrick, 2008)'
_computing_structure_solution
;
Superflip (Palatinus & Chapuis, 2007;Palatinus & van der Lee, 2008;
Palatinus et al., 2012)
;
_diffrn_ambient_temperature 179.99(10)
_diffrn_detector_area_resol_mean 10.3914
_diffrn_measured_fraction_theta_full 0.996
_diffrn_measured_fraction_theta_max 0.996
_diffrn_measurement_details
;
  1 omega   36.00   79.00   1.0000    2.5600
omega____ theta____ kappa____ phi______ frames
    -       10.7017  178.0000  -30.0000 43

  2 omega    0.00   34.00   1.0000    2.5600
omega____ theta____ kappa____ phi______ frames
    -       10.7017  -57.0000  -60.0000 34

  3 omega   36.00  100.00   1.0000    2.5600
omega____ theta____ kappa____ phi______ frames
    -       10.7017  178.0000 -120.0000 64
;
_diffrn_measurement_device_type 'SuperNova, Dual, Cu at zero, Atlas'
_diffrn_measurement_method '\w scans'
_diffrn_orient_matrix_UB_11 -0.0322416000
_diffrn_orient_matrix_UB_12 -0.0345863000
_diffrn_orient_matrix_UB_13 0.0013572000
_diffrn_orient_matrix_UB_21 -0.0066011000
_diffrn_orient_matrix_UB_22 0.1192983000
_diffrn_orient_matrix_UB_23 -0.0384539000
_diffrn_orient_matrix_UB_31 0.0038327000
_diffrn_orient_matrix_UB_32 -0.0854083000
_diffrn_orient_matrix_UB_33 -0.0544144000
_diffrn_radiation_monochromator mirror
_diffrn_radiation_type MoK\a
_diffrn_radiation_wavelength 0.71073
_diffrn_reflns_av_R_equivalents 0.0326
_diffrn_reflns_av_unetI/netI 0.0438
_diffrn_reflns_Laue_measured_fraction_full 0.996
_diffrn_reflns_Laue_measured_fraction_max 0.996
_diffrn_reflns_limit_h_max 26
_diffrn_reflns_limit_h_min -24
_diffrn_reflns_limit_k_max 5
_diffrn_reflns_limit_k_min -5
_diffrn_reflns_limit_l_max 10
_diffrn_reflns_limit_l_min -13
_diffrn_reflns_number 3244
_diffrn_reflns_point_group_measured_fraction_full 0.791
_diffrn_reflns_point_group_measured_fraction_max 0.780
_diffrn_reflns_theta_full 25.242
_diffrn_reflns_theta_max 26.020
_diffrn_reflns_theta_min 3.808
_diffrn_source 'SuperNova (Mo) X-ray Source'
_exptl_absorpt_coefficient_mu 0.096
_exptl_absorpt_correction_T_max 1.00000
_exptl_absorpt_correction_T_min 0.68087
_exptl_absorpt_correction_type multi-scan
_exptl_absorpt_process_details
;
CrysAlisPro, Agilent Technologies,
Version 1.171.36.32 (release 02-08-2013 CrysAlis171 .NET)
(compiled Aug  2 2013,16:46:58)
Empirical absorption correction using spherical harmonics,
 implemented in SCALE3 ABSPACK scaling algorithm.
;
_exptl_crystal_density_diffrn 1.457
_exptl_crystal_F_000 488
_exptl_crystal_size_max 0.1
_exptl_crystal_size_mid 0.1
_exptl_crystal_size_min 0.05
_refine_diff_density_max 0.180
_refine_diff_density_min -0.177
_refine_diff_density_rms 0.044
_refine_ls_abs_structure_details
;
 Flack x determined using 437 quotients [(I+)-(I-)]/[(I+)+(I-)]
 (Parsons, Flack and Wagner, Acta Cryst. B69 (2013) 249-259).
;
_refine_ls_abs_structure_Flack -1.1(10)
_refine_ls_extinction_coef 0.017(5)
_refine_ls_extinction_expression Fc^*^=kFc[1+0.001xFc^2^\l^3^/sin(2\q)]^-1/4^
_refine_ls_extinction_method SHELXL
_refine_ls_goodness_of_fit_ref 1.126
_refine_ls_hydrogen_treatment constr
_refine_ls_matrix_type full
_refine_ls_number_parameters 164
_refine_ls_number_reflns 1646
_refine_ls_number_restraints 1
_refine_ls_restrained_S_all 1.125
_refine_ls_R_factor_all 0.0505
_refine_ls_R_factor_gt 0.0424
_refine_ls_shift/su_max 0.000
_refine_ls_shift/su_mean 0.000
_refine_ls_structure_factor_coef Fsqd
_refine_ls_weighting_details 'w=1/[\s^2^(Fo^2^)+(0.0507P)^2^+0.1363P] where P=(Fo^2^+2Fc^2^)/3'
_refine_ls_weighting_scheme calc
_refine_ls_wR_factor_gt 0.1037
_refine_ls_wR_factor_ref 0.1112
_reflns_Friedel_coverage 0.480
_reflns_Friedel_fraction_full 0.559
_reflns_Friedel_fraction_max 0.537
_reflns_number_gt 1457
_reflns_number_total 1646
_reflns_threshold_expression 'I > 2\s(I)'
_cod_data_source_file c6cc01976e2.cif
_cod_data_source_block exp_5325
_cod_original_cell_volume 1072.10(19)
_cod_database_code 7119143
_shelxl_version_number 2014-3
_chemical_oxdiff_formula 'C1 H1 N1 O1'
_shelx_space_group_comment
;
The symmetry employed for this shelxl refinement is uniquely defined
by the following loop, which should always be used as a source of
symmetry information in preference to the above space-group names.
They are only intended as comments.
;
_shelx_estimated_absorpt_t_max 0.995
_shelx_estimated_absorpt_t_min 0.990
_reflns_odcompleteness_completeness 99.38
_reflns_odcompleteness_iscentric 1
_reflns_odcompleteness_theta 25.97
_olex2_refinement_description
;
1. Fixed Uiso
 At 1.2 times of:
  All C(H) groups
2.a Aromatic/amide H refined with riding coordinates:
 C5(H5), C6(H6), C7(H7), C8(H8), C10(H10), C11(H11), C12(H12), C13(H13),
 C14(H14)
;
_olex2_submission_special_instructions 'No special instructions were received'

loop_
_space_group_symop_operation_xyz
'x, y, z'
'-x, -y, z+1/2'
'-x+1/2, y, z+1/2'
'x+1/2, -y, z'

loop_
_atom_site_label
_atom_site_type_symbol
_atom_site_fract_x
_atom_site_fract_y
_atom_site_fract_z
_atom_site_U_iso_or_equiv
_atom_site_adp_type
_atom_site_occupancy
_atom_site_site_symmetry_order
_atom_site_calc_flag
_atom_site_refinement_flags_posn
_atom_site_refinement_flags_adp
_atom_site_refinement_flags_occupancy
_atom_site_disorder_assembly
_atom_site_disorder_group
C1 C 0.37005(15) 0.9141(7) 0.9724(4) 0.0311(8) Uani 1 1 d . . . . .
C2 C 0.29563(15) 0.7727(8) 1.0785(4) 0.0322(8) Uani 1 1 d . . . . .
C3 C 0.21535(16) 0.4875(7) 1.0823(4) 0.0311(8) Uani 1 1 d . . . . .
C4 C 0.24489(15) 0.4438(7) 0.9663(4) 0.0301(8) Uani 1 1 d . . . . .
C5 C 0.22287(17) 0.2486(8) 0.8823(4) 0.0343(9) Uani 1 1 d . . . . .
H5 H 0.2427 0.2170 0.8037 0.041 Uiso 1 1 calc R . . . .
C6 C 0.16989(16) 0.0988(8) 0.9180(4) 0.0359(9) Uani 1 1 d . . . . .
H6 H 0.1530 -0.0380 0.8618 0.043 Uiso 1 1 calc R . . . .
C7 C 0.14082(16) 0.1417(8) 1.0325(4) 0.0351(9) Uani 1 1 d . . . . .
H7 H 0.1048 0.0330 1.0531 0.042 Uiso 1 1 calc R . . . .
C8 C 0.16317(16) 0.3402(8) 1.1178(3) 0.0343(9) Uani 1 1 d . . . . .
H8 H 0.1433 0.3719 1.1964 0.041 Uiso 1 1 calc R . . . .
C9 C 0.42658(16) 1.0718(7) 0.9394(4) 0.0317(8) Uani 1 1 d . . . . .
C10 C 0.45760(17) 1.0173(8) 0.8263(4) 0.0363(9) Uani 1 1 d . . . . .
H10 H 0.4416 0.8788 0.7698 0.044 Uiso 1 1 calc R . . . .
C11 C 0.51109(18) 1.1636(8) 0.7969(4) 0.0402(10) Uani 1 1 d . . . . .
H11 H 0.5321 1.1257 0.7201 0.048 Uiso 1 1 calc R . . . .
C12 C 0.53463(17) 1.3664(8) 0.8786(4) 0.0397(10) Uani 1 1 d . . . . .
H12 H 0.5716 1.4676 0.8579 0.048 Uiso 1 1 calc R . . . .
C13 C 0.50407(16) 1.4205(8) 0.9898(4) 0.0396(10) Uani 1 1 d . . . . .
H13 H 0.5202 1.5589 1.0461 0.048 Uiso 1 1 calc R . . . .
C14 C 0.45017(17) 1.2747(8) 1.0201(4) 0.0370(9) Uani 1 1 d . . . . .
H14 H 0.4292 1.3143 1.0968 0.044 Uiso 1 1 calc R . . . .
N1 N 0.34393(12) 0.7235(6) 0.8972(3) 0.0311(7) Uani 1 1 d . . . . .
N2 N 0.29508(12) 0.6321(6) 0.9694(3) 0.0310(7) Uani 1 1 d . . . . .
N3 N 0.34086(14) 0.9513(6) 1.0893(3) 0.0355(8) Uani 1 1 d . . . . .
O1 O 0.24730(12) 0.6925(5) 1.1522(3) 0.0374(7) Uani 1 1 d . . . . .

loop_
_atom_site_aniso_label
_atom_site_aniso_U_11
_atom_site_aniso_U_22
_atom_site_aniso_U_33
_atom_site_aniso_U_23
_atom_site_aniso_U_13
_atom_site_aniso_U_12
C1 0.0340(17) 0.0311(17) 0.0281(19) 0.0017(18) -0.0102(17) 0.0033(15)
C2 0.0336(18) 0.0381(19) 0.0248(19) -0.0022(18) -0.0022(18) 0.0017(15)
C3 0.0355(17) 0.0310(18) 0.027(2) -0.0023(17) -0.0111(18) 0.0040(14)
C4 0.0328(17) 0.0314(17) 0.026(2) 0.0030(17) -0.0054(17) 0.0058(14)
C5 0.0396(18) 0.0366(19) 0.027(2) 0.0004(17) -0.0015(18) 0.0049(17)
C6 0.0396(19) 0.0371(19) 0.031(2) -0.0020(19) -0.0008(19) -0.0013(17)
C7 0.0347(18) 0.035(2) 0.036(2) 0.0033(17) 0.0001(18) 0.0004(16)
C8 0.0370(18) 0.043(2) 0.023(2) -0.0003(18) -0.0009(17) 0.0070(17)
C9 0.0328(16) 0.0296(17) 0.033(2) 0.0032(16) -0.0030(16) 0.0059(14)
C10 0.041(2) 0.0312(19) 0.037(2) 0.0010(18) -0.0103(19) 0.0001(16)
C11 0.044(2) 0.041(2) 0.036(2) 0.0042(19) 0.0026(19) 0.0072(18)
C12 0.0371(19) 0.035(2) 0.047(3) 0.004(2) -0.002(2) 0.0003(17)
C13 0.0385(19) 0.036(2) 0.044(3) -0.005(2) -0.0063(19) -0.0008(16)
C14 0.0386(18) 0.036(2) 0.036(2) 0.0003(18) -0.0040(19) 0.0023(17)
N1 0.0310(14) 0.0350(15) 0.0274(16) -0.0025(15) -0.0015(14) 0.0025(12)
N2 0.0351(15) 0.0344(15) 0.0235(16) 0.0000(14) -0.0026(14) 0.0031(12)
N3 0.0419(16) 0.0365(17) 0.0281(18) -0.0060(14) -0.0047(15) 0.0041(13)
O1 0.0417(13) 0.0427(15) 0.0279(14) -0.0043(13) -0.0016(12) -0.0025(13)

loop_
_atom_type_symbol
_atom_type_description
_atom_type_scat_dispersion_real
_atom_type_scat_dispersion_imag
_atom_type_scat_source
C C 0.0033 0.0016 'International Tables Vol C Tables 4.2.6.8 and 6.1.1.4'
H H 0.0000 0.0000 'International Tables Vol C Tables 4.2.6.8 and 6.1.1.4'
N N 0.0061 0.0033 'International Tables Vol C Tables 4.2.6.8 and 6.1.1.4'
O O 0.0106 0.0060 'International Tables Vol C Tables 4.2.6.8 and 6.1.1.4'

loop_
_geom_angle_atom_site_label_1
_geom_angle_atom_site_label_2
_geom_angle_atom_site_label_3
_geom_angle
_geom_angle_site_symmetry_1
_geom_angle_site_symmetry_3
N1 C1 C9 123.2(4) . .
N1 C1 N3 115.6(3) . .
N3 C1 C9 121.2(3) . .
N2 C2 O1 111.1(3) . .
N3 C2 N2 114.0(3) . .
N3 C2 O1 134.9(4) . .
C8 C3 C4 122.5(3) . .
C8 C3 O1 127.1(3) . .
O1 C3 C4 110.5(3) . .
C5 C4 C3 121.3(3) . .
C5 C4 N2 135.2(3) . .
N2 C4 C3 103.5(3) . .
C4 C5 H5 121.8 . .
C4 C5 C6 116.4(4) . .
C6 C5 H5 121.8 . .
C5 C6 H6 118.8 . .
C7 C6 C5 122.3(4) . .
C7 C6 H6 118.8 . .
C6 C7 H7 119.3 . .
C6 C7 C8 121.3(3) . .
C8 C7 H7 119.3 . .
C3 C8 C7 116.2(3) . .
C3 C8 H8 121.9 . .
C7 C8 H8 121.9 . .
C10 C9 C1 120.4(3) . .
C14 C9 C1 120.3(3) . .
C14 C9 C10 119.3(3) . .
C9 C10 H10 120.0 . .
C11 C10 C9 120.0(4) . .
C11 C10 H10 120.0 . .
C10 C11 H11 119.8 . .
C10 C11 C12 120.4(4) . .
C12 C11 H11 119.8 . .
C11 C12 H12 120.2 . .
C13 C12 C11 119.6(4) . .
C13 C12 H12 120.2 . .
C12 C13 H13 119.8 . .
C12 C13 C14 120.4(4) . .
C14 C13 H13 119.8 . .
C9 C14 C13 120.3(4) . .
C9 C14 H14 119.9 . .
C13 C14 H14 119.9 . .
C1 N1 N2 101.3(3) . .
C2 N2 C4 110.0(3) . .
C2 N2 N1 109.0(3) . .
N1 N2 C4 140.9(3) . .
C2 N3 C1 100.0(3) . .
C2 O1 C3 105.0(3) . .

loop_
_geom_bond_atom_site_label_1
_geom_bond_atom_site_label_2
_geom_bond_distance
_geom_bond_site_symmetry_2
C1 C9 1.462(4) .
C1 N1 1.326(4) .
C1 N3 1.403(5) .
C2 N2 1.337(4) .
C2 N3 1.287(4) .
C2 O1 1.352(4) .
C3 C4 1.403(5) .
C3 C8 1.367(5) .
C3 O1 1.397(4) .
C4 C5 1.365(5) .
C4 N2 1.393(4) .
C5 H5 0.9500 .
C5 C6 1.388(5) .
C6 H6 0.9500 .
C6 C7 1.383(5) .
C7 H7 0.9500 .
C7 C8 1.388(5) .
C8 H8 0.9500 .
C9 C10 1.399(5) .
C9 C14 1.380(5) .
C10 H10 0.9500 .
C10 C11 1.372(5) .
C11 H11 0.9500 .
C11 C12 1.385(6) .
C12 H12 0.9500 .
C12 C13 1.376(6) .
C13 H13 0.9500 .
C13 C14 1.380(5) .
C14 H14 0.9500 .
N1 N2 1.367(4) .
